data_4083057
loop_
_publ_author_name
'Christian, Alec H.'
'M\"uller, Peter'
'Monfette, Sebastien'

_publ_section_title
;
 Nickel Hydroxo Complexes as Intermediates in Nickel-Catalyzed
 Suzuki--Miyaura Cross-Coupling
;
_journal_issue 9
_journal_name_full Organometallics
_journal_page_first 2134
_journal_paper_doi 10.1021/om5001327
_journal_volume 33
_journal_year 2014
_chemical_formula_sum 'C47 H80 Cl F3 Ni O P2'
_chemical_formula_weight 874.21
_chemical_name_systematic
; 
 ? 
;
_space_group_IT_number 14
_symmetry_cell_setting monoclinic
_symmetry_space_group_name_Hall '-P 2ybc'
_symmetry_space_group_name_H-M 'P 1 21/c 1'
_atom_sites_solution_hydrogens geom
_atom_sites_solution_primary direct
_atom_sites_solution_secondary difmap
_audit_creation_method SHELXL-97
_cell_angle_alpha 90.00
_cell_angle_beta 99.4010(10)
_cell_angle_gamma 90.00
_cell_formula_units_Z 4
_cell_length_a 17.9765(8)
_cell_length_b 10.3314(5)
_cell_length_c 25.1763(11)
_cell_measurement_reflns_used 9749
_cell_measurement_temperature 100(2)
_cell_measurement_theta_max 31.60
_cell_measurement_theta_min 2.60
_cell_volume 4613.0(4)
_computing_cell_refinement 'SAINT 7.46A (Bruker-AXS, 2011)'
_computing_data_collection 'APEX2 v2011.4.0 (Bruker-AXS, 2011)'
_computing_data_reduction 'SAINT 7.46A (Bruker-AXS, 2011)'
_computing_molecular_graphics 'Bruker SHELXTL'
_computing_publication_material 'Bruker SHELXTL'
_computing_structure_refinement 'SHELXL-97 (Sheldrick, 2008)'
_computing_structure_solution 'SHELXS-97 (Sheldrick, 2008)'
_diffrn_ambient_temperature 100(2)
_diffrn_detector_area_resol_mean 5.2
_diffrn_measured_fraction_theta_full 1.000
_diffrn_measured_fraction_theta_max 1.000
_diffrn_measurement_device_type 'Bruker Smart APEX CCD'
_diffrn_measurement_method '\f and \w scans'
_diffrn_radiation_monochromator 'Triumph graphite'
_diffrn_radiation_source 'fine-focus sealed tube'
_diffrn_radiation_type MoK\a
_diffrn_radiation_wavelength 0.71073
_diffrn_reflns_av_R_equivalents 0.0324
_diffrn_reflns_av_sigmaI/netI 0.0132
_diffrn_reflns_limit_h_max 25
_diffrn_reflns_limit_h_min -25
_diffrn_reflns_limit_k_max 14
_diffrn_reflns_limit_k_min -14
_diffrn_reflns_limit_l_max 35
_diffrn_reflns_limit_l_min -35
_diffrn_reflns_number 209047
_diffrn_reflns_theta_full 30.51
_diffrn_reflns_theta_max 30.51
_diffrn_reflns_theta_min 1.15
_exptl_absorpt_coefficient_mu 0.594
_exptl_absorpt_correction_T_max 0.9162
_exptl_absorpt_correction_T_min 0.7844
_exptl_absorpt_correction_type multi-scan
_exptl_absorpt_process_details 'SADABS (Sheldrick, 2009)'
_exptl_crystal_colour yellow
_exptl_crystal_density_diffrn 1.259
_exptl_crystal_density_method 'not measured'
_exptl_crystal_description plate
_exptl_crystal_F_000 1888
_exptl_crystal_size_max 0.43
_exptl_crystal_size_mid 0.30
_exptl_crystal_size_min 0.15
_refine_diff_density_max 0.771
_refine_diff_density_min -0.424
_refine_diff_density_rms 0.050
_refine_ls_extinction_method none
_refine_ls_goodness_of_fit_ref 1.050
_refine_ls_hydrogen_treatment constr
_refine_ls_matrix_type full
_refine_ls_number_parameters 541
_refine_ls_number_reflns 14087
_refine_ls_number_restraints 372
_refine_ls_restrained_S_all 1.039
_refine_ls_R_factor_all 0.0307
_refine_ls_R_factor_gt 0.0266
_refine_ls_shift/su_max 0.005
_refine_ls_shift/su_mean 0.000
_refine_ls_structure_factor_coef Fsqd
_refine_ls_weighting_details 'calc w=1/[\s^2^(Fo^2^)+(0.0310P)^2^+2.2170P] where P=(Fo^2^+2Fc^2^)/3'
_refine_ls_weighting_scheme calc
_refine_ls_wR_factor_gt 0.0671
_refine_ls_wR_factor_ref 0.0699
_reflns_number_gt 12773
_reflns_number_total 14087
_reflns_threshold_expression >2sigma(I)
_cod_data_source_file om5001327_si_002.cif
_cod_data_source_block sfy32
_cod_depositor_comments
;
The following automatic conversions were performed:

'_symmetry_cell_setting' value 'Monoclinic' changed to 'monoclinic'
according to
/usr/data/users/saulius/crontab/automatic-downloads/rss-feeds/ACS/lib/dictionaries/cif_core.dic
dictionary named 'cif_core.dic' version 2.4.2 from 2011-04-26.

Automatic conversion script
Id: cif_fix_values 2281 2013-09-26 08:29:07Z andrius 

 Adding full bibliography for 4083057.cif.
;
_cod_original_sg_symbol_H-M P2(1)/c
_cod_database_code 4083057

loop_
_symmetry_equiv_pos_as_xyz
'x, y, z'
'-x, y+1/2, -z+1/2'
'-x, -y, -z'
'x, -y-1/2, z-1/2'

loop_
_atom_site_label
_atom_site_type_symbol
_atom_site_fract_x
_atom_site_fract_y
_atom_site_fract_z
_atom_site_U_iso_or_equiv
_atom_site_adp_type
_atom_site_occupancy
_atom_site_symmetry_multiplicity
_atom_site_calc_flag
_atom_site_refinement_flags
_atom_site_disorder_assembly
_atom_site_disorder_group
Ni1 Ni 0.772436(6) 0.573393(12) 0.961104(4) 0.01041(3) Uani 1 1 d . A .
Cl1 Cl 0.889440(12) 0.53321(3) 0.946883(9) 0.01659(5) Uani 1 1 d . . .
P1 P 0.737915(13) 0.61866(2) 0.873144(9) 0.01074(5) Uani 1 1 d . . .
C11 C 0.81275(5) 0.70312(9) 0.84403(4) 0.01253(16) Uani 1 1 d . . .
H11 H 0.8562 0.6415 0.8483 0.015 Uiso 1 1 calc R . .
C12 C 0.84277(6) 0.82470(10) 0.87580(4) 0.01753(18) Uani 1 1 d . . .
H12A H 0.8024 0.8907 0.8729 0.021 Uiso 1 1 calc R . .
H12B H 0.8577 0.8023 0.9143 0.021 Uiso 1 1 calc R . .
C13 C 0.91086(6) 0.88033(11) 0.85401(4) 0.0217(2) Uani 1 1 d . . .
H13A H 0.9272 0.9614 0.8734 0.026 Uiso 1 1 calc R . .
H13B H 0.9532 0.8180 0.8607 0.026 Uiso 1 1 calc R . .
C14 C 0.89182(7) 0.90803(11) 0.79368(5) 0.0239(2) Uani 1 1 d . . .
H14A H 0.8523 0.9756 0.7872 0.029 Uiso 1 1 calc R . .
H14B H 0.9372 0.9409 0.7805 0.029 Uiso 1 1 calc R . .
C15 C 0.86395(6) 0.78529(11) 0.76295(4) 0.0205(2) Uani 1 1 d . . .
H15A H 0.9046 0.7196 0.7676 0.025 Uiso 1 1 calc R . .
H15B H 0.8509 0.8051 0.7241 0.025 Uiso 1 1 calc R . .
C16 C 0.79464(6) 0.73089(10) 0.78337(4) 0.01634(18) Uani 1 1 d . . .
H16A H 0.7783 0.6500 0.7638 0.020 Uiso 1 1 calc R . .
H16B H 0.7527 0.7940 0.7763 0.020 Uiso 1 1 calc R . .
C21 C 0.72287(5) 0.46552(9) 0.83422(4) 0.01321(16) Uani 1 1 d . . .
H21 H 0.7027 0.4899 0.7961 0.016 Uiso 1 1 calc R . .
C22 C 0.66133(6) 0.38475(10) 0.85469(4) 0.01762(18) Uani 1 1 d . . .
H22A H 0.6789 0.3591 0.8925 0.021 Uiso 1 1 calc R . .
H22B H 0.6153 0.4379 0.8536 0.021 Uiso 1 1 calc R . .
C23 C 0.64267(6) 0.26351(11) 0.82022(5) 0.0234(2) Uani 1 1 d . . .
H23A H 0.6046 0.2115 0.8350 0.028 Uiso 1 1 calc R . .
H23B H 0.6207 0.2893 0.7831 0.028 Uiso 1 1 calc R . .
C24 C 0.71284(7) 0.18142(11) 0.81886(5) 0.0259(2) Uani 1 1 d . . .
H24A H 0.6997 0.1060 0.7949 0.031 Uiso 1 1 calc R . .
H24B H 0.7322 0.1487 0.8555 0.031 Uiso 1 1 calc R . .
C25 C 0.77378(6) 0.26132(10) 0.79850(5) 0.0221(2) Uani 1 1 d . . .
H25A H 0.7559 0.2871 0.7607 0.027 Uiso 1 1 calc R . .
H25B H 0.8196 0.2077 0.7993 0.027 Uiso 1 1 calc R . .
C26 C 0.79361(6) 0.38308(10) 0.83288(4) 0.01675(18) Uani 1 1 d . . .
H26A H 0.8158 0.3576 0.8700 0.020 Uiso 1 1 calc R . .
H26B H 0.8315 0.4347 0.8177 0.020 Uiso 1 1 calc R . .
C31 C 0.64660(5) 0.70391(10) 0.85116(4) 0.01441(17) Uani 1 1 d . . .
H31 H 0.6112 0.6681 0.8742 0.017 Uiso 1 1 calc R . .
C32 C 0.65208(6) 0.84942(10) 0.86390(4) 0.01876(19) Uani 1 1 d . . .
H32A H 0.6762 0.8621 0.9018 0.023 Uiso 1 1 calc R . .
H32B H 0.6840 0.8920 0.8405 0.023 Uiso 1 1 calc R . .
C33 C 0.57383(7) 0.91162(12) 0.85494(5) 0.0268(2) Uani 1 1 d . . .
H33A H 0.5425 0.8714 0.8793 0.032 Uiso 1 1 calc R . .
H33B H 0.5785 1.0051 0.8635 0.032 Uiso 1 1 calc R . .
C34 C 0.53593(7) 0.89367(14) 0.79666(5) 0.0321(3) Uani 1 1 d . . .
H34A H 0.4848 0.9319 0.7916 0.039 Uiso 1 1 calc R . .
H34B H 0.5654 0.9393 0.7724 0.039 Uiso 1 1 calc R . .
C35 C 0.53045(6) 0.75043(14) 0.78213(5) 0.0286(2) Uani 1 1 d . . .
H35A H 0.5086 0.7412 0.7436 0.034 Uiso 1 1 calc R . .
H35B H 0.4960 0.7073 0.8035 0.034 Uiso 1 1 calc R . .
C36 C 0.60725(6) 0.68325(11) 0.79266(4) 0.01934(19) Uani 1 1 d . . .
H36A H 0.6395 0.7180 0.7677 0.023 Uiso 1 1 calc R . .
H36B H 0.6004 0.5894 0.7856 0.023 Uiso 1 1 calc R . .
P2 P 0.806382(13) 0.48375(2) 1.043583(9) 0.01038(5) Uani 1 1 d D . .
C41 C 0.89361(5) 0.56304(9) 1.07806(4) 0.01236(16) Uani 1 1 d D A .
H41 H 0.9346 0.5327 1.0586 0.015 Uiso 1 1 calc R . .
C42 C 0.91919(5) 0.52453(10) 1.13715(4) 0.01542(17) Uani 1 1 d D . .
H42A H 0.8817 0.5548 1.1591 0.019 Uiso 1 1 calc R A .
H42B H 0.9225 0.4291 1.1401 0.019 Uiso 1 1 calc R . .
C43 C 0.99633(6) 0.58425(11) 1.15863(4) 0.0204(2) Uani 1 1 d D A .
H43A H 1.0107 0.5625 1.1973 0.024 Uiso 1 1 calc R . .
H43B H 1.0347 0.5466 1.1391 0.024 Uiso 1 1 calc R . .
C44 C 0.99542(6) 0.73113(12) 1.15190(4) 0.0234(2) Uani 1 1 d D . .
H44A H 1.0467 0.7658 1.1640 0.028 Uiso 1 1 calc R A .
H44B H 0.9613 0.7698 1.1747 0.028 Uiso 1 1 calc R . .
C45 C 0.96893(6) 0.76904(11) 1.09312(4) 0.0207(2) Uani 1 1 d D A .
H45A H 1.0060 0.7382 1.0709 0.025 Uiso 1 1 calc R . .
H45B H 0.9662 0.8645 1.0902 0.025 Uiso 1 1 calc R . .
C46 C 0.89144(6) 0.71113(10) 1.07148(4) 0.01697(18) Uani 1 1 d D . .
H46A H 0.8769 0.7335 1.0329 0.020 Uiso 1 1 calc R A .
H46B H 0.8532 0.7480 1.0913 0.020 Uiso 1 1 calc R . .
C51 C 0.83162(5) 0.30903(9) 1.03801(4) 0.01269(16) Uani 1 1 d D A .
H51 H 0.8200 0.2653 1.0711 0.015 Uiso 1 1 calc R . .
C52 C 0.91465(6) 0.27854(10) 1.03487(4) 0.01811(18) Uani 1 1 d D . .
H52A H 0.9287 0.3201 1.0025 0.022 Uiso 1 1 calc R A .
H52B H 0.9474 0.3145 1.0669 0.022 Uiso 1 1 calc R . .
C53 C 0.92731(6) 0.13210(10) 1.03224(5) 0.0217(2) Uani 1 1 d D A .
H53A H 0.9801 0.1156 1.0276 0.026 Uiso 1 1 calc R . .
H53B H 0.9196 0.0925 1.0667 0.026 Uiso 1 1 calc R . .
C54 C 0.87433(7) 0.06809(11) 0.98625(5) 0.0258(2) Uani 1 1 d D . .
H54A H 0.8869 0.0982 0.9514 0.031 Uiso 1 1 calc R A .
H54B H 0.8815 -0.0269 0.9882 0.031 Uiso 1 1 calc R . .
C55 C 0.79229(7) 0.10007(10) 0.98885(5) 0.0234(2) Uani 1 1 d D A .
H55A H 0.7779 0.0609 1.0216 0.028 Uiso 1 1 calc R . .
H55B H 0.7595 0.0627 0.9571 0.028 Uiso 1 1 calc R . .
C56 C 0.78034(6) 0.24672(10) 0.98991(4) 0.01828(18) Uani 1 1 d D . .
H56A H 0.7270 0.2652 0.9924 0.022 Uiso 1 1 calc R A .
H56B H 0.7914 0.2850 0.9560 0.022 Uiso 1 1 calc R . .
C61 C 0.74617(6) 0.46872(11) 1.09738(4) 0.0129(2) Uani 0.922(2) 1 d PDU A 1
H61 H 0.7789 0.4279 1.1289 0.016 Uiso 0.922(2) 1 calc PR A 1
C62 C 0.67845(6) 0.37716(11) 1.08243(4) 0.0155(2) Uani 0.922(2) 1 d PDU A 1
H62A H 0.6442 0.4125 1.0510 0.019 Uiso 0.922(2) 1 calc PR A 1
H62B H 0.6965 0.2916 1.0722 0.019 Uiso 0.922(2) 1 calc PR A 1
C63 C 0.63494(8) 0.36065(13) 1.12959(6) 0.0218(3) Uani 0.922(2) 1 d PDU A 1
H63A H 0.5899 0.3062 1.1180 0.026 Uiso 0.922(2) 1 calc PR A 1
H63B H 0.6673 0.3155 1.1595 0.026 Uiso 0.922(2) 1 calc PR A 1
C64 C 0.61019(8) 0.49066(13) 1.14966(6) 0.0262(3) Uani 0.922(2) 1 d PDU A 1
H64A H 0.5738 0.5324 1.1210 0.031 Uiso 0.922(2) 1 calc PR A 1
H64B H 0.5847 0.4767 1.1812 0.031 Uiso 0.922(2) 1 calc PR A 1
C65 C 0.67825(7) 0.57893(12) 1.16537(5) 0.0214(2) Uani 0.922(2) 1 d PDU A 1
H65A H 0.7128 0.5401 1.1959 0.026 Uiso 0.922(2) 1 calc PR A 1
H65B H 0.6613 0.6638 1.1772 0.026 Uiso 0.922(2) 1 calc PR A 1
C66 C 0.72039(10) 0.59876(15) 1.11785(7) 0.0149(3) Uani 0.922(2) 1 d PDU A 1
H66A H 0.7649 0.6546 1.1292 0.018 Uiso 0.922(2) 1 calc PR A 1
H66B H 0.6870 0.6432 1.0883 0.018 Uiso 0.922(2) 1 calc PR A 1
C61A C 0.7273(8) 0.4780(13) 1.0845(5) 0.0129(2) Uani 0.078(2) 1 d PDU A 2
H61A H 0.6807 0.4630 1.0576 0.016 Uiso 0.078(2) 1 calc PR A 2
C62A C 0.7286(7) 0.3682(11) 1.1248(4) 0.0158(18) Uani 0.078(2) 1 d PDU A 2
H62C H 0.7739 0.3771 1.1528 0.019 Uiso 0.078(2) 1 calc PR A 2
H62D H 0.7324 0.2847 1.1062 0.019 Uiso 0.078(2) 1 calc PR A 2
C63A C 0.6579(8) 0.3667(12) 1.1520(6) 0.018(2) Uani 0.078(2) 1 d PDU A 2
H63C H 0.6132 0.3452 1.1249 0.021 Uiso 0.078(2) 1 calc PR A 2
H63D H 0.6634 0.2990 1.1801 0.021 Uiso 0.078(2) 1 calc PR A 2
C64A C 0.6458(9) 0.4971(11) 1.1771(5) 0.022(2) Uani 0.078(2) 1 d PDU A 2
H64C H 0.5973 0.4953 1.1909 0.026 Uiso 0.078(2) 1 calc PR A 2
H64D H 0.6864 0.5112 1.2082 0.026 Uiso 0.078(2) 1 calc PR A 2
C65A C 0.6451(7) 0.6089(12) 1.1385(5) 0.020(2) Uani 0.078(2) 1 d PDU A 2
H65C H 0.6433 0.6911 1.1585 0.024 Uiso 0.078(2) 1 calc PR A 2
H65D H 0.5990 0.6038 1.1110 0.024 Uiso 0.078(2) 1 calc PR A 2
C66A C 0.7144(15) 0.6091(17) 1.1105(11) 0.0149(3) Uani 0.078(2) 1 d PDU A 2
H66C H 0.7594 0.6311 1.1371 0.018 Uiso 0.078(2) 1 calc PR A 2
H66D H 0.7081 0.6769 1.0823 0.018 Uiso 0.078(2) 1 calc PR A 2
C1 C 0.68167(5) 0.64164(9) 0.97754(4) 0.01255(16) Uani 1 1 d . . .
C2 C 0.68407(5) 0.76822(9) 0.99856(4) 0.01446(17) Uani 1 1 d . A .
H2 H 0.7304 0.8143 1.0031 0.017 Uiso 1 1 calc R . .
C3 C 0.62075(6) 0.82822(10) 1.01297(4) 0.01649(18) Uani 1 1 d . . .
H3 H 0.6243 0.9135 1.0273 0.020 Uiso 1 1 calc R A .
C4 C 0.55237(6) 0.76222(10) 1.00617(4) 0.01652(18) Uani 1 1 d . A .
C5 C 0.54733(5) 0.63889(10) 0.98355(4) 0.01630(18) Uani 1 1 d . . .
H5 H 0.5002 0.5951 0.9775 0.020 Uiso 1 1 calc R A .
C6 C 0.61104(5) 0.57960(9) 0.96973(4) 0.01444(17) Uani 1 1 d . A .
H6 H 0.6067 0.4951 0.9546 0.017 Uiso 1 1 calc R . .
C7 C 0.48367(6) 0.81841(11) 1.02372(5) 0.0242(2) Uani 1 1 d . . .
F1 F 0.49613(4) 0.93202(7) 1.04896(3) 0.02677(15) Uani 1 1 d . A .
F2 F 0.42679(4) 0.83730(8) 0.98256(4) 0.03713(19) Uani 1 1 d . A .
F3 F 0.45524(6) 0.73897(8) 1.05803(4) 0.0508(3) Uani 1 1 d . A .
C2S C 0.64419(10) -0.02124(17) 0.15365(7) 0.0451(4) Uani 1 1 d . . .
H2S1 H 0.6403 -0.0101 0.1918 0.068 Uiso 1 1 calc R . .
H2S2 H 0.6134 -0.0953 0.1390 0.068 Uiso 1 1 calc R . .
H2S3 H 0.6261 0.0572 0.1337 0.068 Uiso 1 1 calc R . .
C1S C 0.72504(10) -0.04505(15) 0.14821(5) 0.0389(3) Uani 1 1 d . . .
H1S1 H 0.7424 -0.1279 0.1658 0.047 Uiso 1 1 calc R . .
H1S2 H 0.7299 -0.0508 0.1097 0.047 Uiso 1 1 calc R . .
O1S O 0.76929(6) 0.05689(10) 0.17256(4) 0.0371(2) Uani 1 1 d . . .
C3S C 0.84705(9) 0.04043(17) 0.17192(7) 0.0456(4) Uani 1 1 d . . .
H3S1 H 0.8554 0.0234 0.1346 0.055 Uiso 1 1 calc R . .
H3S2 H 0.8659 -0.0350 0.1944 0.055 Uiso 1 1 calc R . .
C4S C 0.88926(9) 0.15875(19) 0.19294(7) 0.0478(4) Uani 1 1 d . . .
H4S1 H 0.8681 0.2342 0.1722 0.072 Uiso 1 1 calc R . .
H4S2 H 0.9425 0.1491 0.1895 0.072 Uiso 1 1 calc R . .
H4S3 H 0.8849 0.1708 0.2309 0.072 Uiso 1 1 calc R . .

loop_
_atom_site_aniso_label
_atom_site_aniso_U_11
_atom_site_aniso_U_22
_atom_site_aniso_U_33
_atom_site_aniso_U_23
_atom_site_aniso_U_13
_atom_site_aniso_U_12
Ni1 0.00947(5) 0.01268(6) 0.00924(5) 0.00031(4) 0.00199(4) 0.00075(4)
Cl1 0.01146(9) 0.02688(12) 0.01178(9) 0.00262(8) 0.00296(7) 0.00353(8)
P1 0.01049(10) 0.01191(10) 0.00984(9) 0.00084(8) 0.00176(7) 0.00000(8)
C11 0.0137(4) 0.0138(4) 0.0105(4) 0.0003(3) 0.0030(3) -0.0014(3)
C12 0.0192(4) 0.0164(4) 0.0178(4) -0.0027(3) 0.0055(3) -0.0053(4)
C13 0.0203(5) 0.0213(5) 0.0241(5) -0.0004(4) 0.0054(4) -0.0078(4)
C14 0.0227(5) 0.0229(5) 0.0274(5) 0.0072(4) 0.0083(4) -0.0049(4)
C15 0.0209(5) 0.0270(5) 0.0151(4) 0.0048(4) 0.0072(4) -0.0011(4)
C16 0.0169(4) 0.0209(5) 0.0115(4) 0.0029(3) 0.0034(3) -0.0012(4)
C21 0.0125(4) 0.0132(4) 0.0133(4) -0.0003(3) 0.0003(3) -0.0013(3)
C22 0.0149(4) 0.0177(4) 0.0198(4) 0.0016(4) 0.0012(3) -0.0037(3)
C23 0.0210(5) 0.0189(5) 0.0285(5) -0.0004(4) -0.0014(4) -0.0078(4)
C24 0.0304(6) 0.0138(5) 0.0316(6) -0.0019(4) -0.0009(5) -0.0039(4)
C25 0.0229(5) 0.0157(5) 0.0269(5) -0.0065(4) 0.0013(4) 0.0006(4)
C26 0.0147(4) 0.0146(4) 0.0201(4) -0.0030(3) 0.0004(3) 0.0003(3)
C31 0.0127(4) 0.0167(4) 0.0138(4) 0.0035(3) 0.0024(3) 0.0025(3)
C32 0.0224(5) 0.0161(4) 0.0192(4) 0.0039(4) 0.0074(4) 0.0048(4)
C33 0.0284(6) 0.0238(5) 0.0310(6) 0.0086(4) 0.0133(5) 0.0130(4)
C34 0.0250(6) 0.0379(7) 0.0339(6) 0.0152(5) 0.0067(5) 0.0165(5)
C35 0.0148(5) 0.0415(7) 0.0282(6) 0.0094(5) -0.0007(4) 0.0078(5)
C36 0.0140(4) 0.0261(5) 0.0169(4) 0.0034(4) -0.0006(3) 0.0032(4)
P2 0.01070(10) 0.01111(10) 0.00947(9) -0.00056(7) 0.00204(7) -0.00030(8)
C41 0.0127(4) 0.0127(4) 0.0114(4) -0.0011(3) 0.0012(3) -0.0008(3)
C42 0.0143(4) 0.0203(5) 0.0114(4) -0.0014(3) 0.0011(3) -0.0003(3)
C43 0.0142(4) 0.0320(6) 0.0140(4) -0.0036(4) -0.0006(3) -0.0006(4)
C44 0.0176(5) 0.0301(6) 0.0222(5) -0.0114(4) 0.0028(4) -0.0069(4)
C45 0.0178(5) 0.0181(5) 0.0268(5) -0.0051(4) 0.0050(4) -0.0056(4)
C46 0.0152(4) 0.0129(4) 0.0223(5) -0.0010(3) 0.0018(3) -0.0019(3)
C51 0.0145(4) 0.0118(4) 0.0118(4) -0.0007(3) 0.0020(3) 0.0000(3)
C52 0.0165(4) 0.0152(4) 0.0233(5) -0.0029(4) 0.0054(4) 0.0017(3)
C53 0.0244(5) 0.0156(5) 0.0257(5) -0.0024(4) 0.0061(4) 0.0047(4)
C54 0.0380(6) 0.0155(5) 0.0242(5) -0.0058(4) 0.0060(5) 0.0025(4)
C55 0.0303(6) 0.0146(5) 0.0239(5) -0.0034(4) -0.0004(4) -0.0038(4)
C56 0.0214(5) 0.0146(4) 0.0170(4) -0.0020(3) -0.0021(4) -0.0021(4)
C61 0.0137(5) 0.0144(4) 0.0112(5) -0.0007(4) 0.0033(4) -0.0008(4)
C62 0.0151(5) 0.0175(5) 0.0147(4) -0.0016(4) 0.0045(3) -0.0034(4)
C63 0.0242(6) 0.0230(6) 0.0208(6) -0.0016(5) 0.0116(5) -0.0078(5)
C64 0.0258(6) 0.0293(6) 0.0277(6) -0.0071(5) 0.0170(5) -0.0066(5)
C65 0.0266(6) 0.0225(5) 0.0177(5) -0.0051(4) 0.0114(5) -0.0041(4)
C66 0.0170(6) 0.0153(5) 0.0135(7) -0.0010(4) 0.0057(6) 0.0000(4)
C61A 0.0137(5) 0.0144(4) 0.0112(5) -0.0007(4) 0.0033(4) -0.0008(4)
C62A 0.020(5) 0.017(2) 0.013(4) 0.002(3) 0.008(3) 0.003(4)
C63A 0.018(5) 0.024(4) 0.013(5) 0.001(4) 0.007(4) -0.002(4)
C64A 0.022(5) 0.028(5) 0.020(5) -0.003(3) 0.015(4) -0.001(4)
C65A 0.016(4) 0.024(4) 0.021(5) -0.003(3) 0.007(4) 0.004(4)
C66A 0.0170(6) 0.0153(5) 0.0135(7) -0.0010(4) 0.0057(6) 0.0000(4)
C1 0.0127(4) 0.0143(4) 0.0109(4) 0.0017(3) 0.0026(3) 0.0015(3)
C2 0.0135(4) 0.0146(4) 0.0156(4) 0.0000(3) 0.0035(3) -0.0002(3)
C3 0.0181(4) 0.0148(4) 0.0174(4) -0.0002(3) 0.0051(3) 0.0021(3)
C4 0.0147(4) 0.0170(4) 0.0191(4) 0.0021(3) 0.0067(3) 0.0035(3)
C5 0.0132(4) 0.0174(4) 0.0191(4) 0.0021(3) 0.0052(3) -0.0001(3)
C6 0.0146(4) 0.0141(4) 0.0151(4) 0.0002(3) 0.0039(3) 0.0000(3)
C7 0.0203(5) 0.0190(5) 0.0365(6) 0.0002(4) 0.0141(4) 0.0024(4)
F1 0.0248(3) 0.0253(3) 0.0322(4) -0.0072(3) 0.0106(3) 0.0061(3)
F2 0.0148(3) 0.0338(4) 0.0607(5) -0.0164(4) 0.0001(3) 0.0052(3)
F3 0.0554(6) 0.0309(4) 0.0814(7) 0.0132(4) 0.0562(5) 0.0089(4)
C2S 0.0484(9) 0.0448(9) 0.0383(8) -0.0054(6) -0.0043(6) -0.0062(7)
C1S 0.0583(9) 0.0347(7) 0.0239(6) -0.0048(5) 0.0072(6) 0.0020(6)
O1S 0.0321(5) 0.0355(5) 0.0426(5) -0.0080(4) 0.0024(4) 0.0091(4)
C3S 0.0435(8) 0.0525(9) 0.0482(9) 0.0169(7) 0.0292(7) 0.0148(7)
C4S 0.0291(7) 0.0720(12) 0.0415(8) 0.0208(8) 0.0034(6) 0.0039(7)

loop_
_atom_type_symbol
_atom_type_description
_atom_type_scat_dispersion_real
_atom_type_scat_dispersion_imag
_atom_type_scat_source
C C 0.0033 0.0016 'International Tables Vol C Tables 4.2.6.8 and 6.1.1.4'
H H 0.0000 0.0000 'International Tables Vol C Tables 4.2.6.8 and 6.1.1.4'
O O 0.0106 0.0060 'International Tables Vol C Tables 4.2.6.8 and 6.1.1.4'
F F 0.0171 0.0103 'International Tables Vol C Tables 4.2.6.8 and 6.1.1.4'
P P 0.1023 0.0942 'International Tables Vol C Tables 4.2.6.8 and 6.1.1.4'
Cl Cl 0.1484 0.1585 'International Tables Vol C Tables 4.2.6.8 and 6.1.1.4'
Ni Ni 0.3393 1.1124 'International Tables Vol C Tables 4.2.6.8 and 6.1.1.4'

loop_
_geom_angle_atom_site_label_1
_geom_angle_atom_site_label_2
_geom_angle_atom_site_label_3
_geom_angle
C1 Ni1 Cl1 168.05(3)
C1 Ni1 P1 91.65(3)
Cl1 Ni1 P1 89.795(9)
C1 Ni1 P2 93.73(3)
Cl1 Ni1 P2 87.198(9)
P1 Ni1 P2 167.840(11)
C11 P1 C21 104.18(4)
C11 P1 C31 108.72(4)
C21 P1 C31 101.56(4)
C11 P1 Ni1 112.72(3)
C21 P1 Ni1 109.59(3)
C31 P1 Ni1 118.57(3)
C16 C11 C12 111.33(8)
C16 C11 P1 115.59(6)
C12 C11 P1 113.24(6)
C16 C11 H11 105.2
C12 C11 H11 105.2
P1 C11 H11 105.2
C13 C12 C11 110.67(8)
C13 C12 H12A 109.5
C11 C12 H12A 109.5
C13 C12 H12B 109.5
C11 C12 H12B 109.5
H12A C12 H12B 108.1
C14 C13 C12 111.32(9)
C14 C13 H13A 109.4
C12 C13 H13A 109.4
C14 C13 H13B 109.4
C12 C13 H13B 109.4
H13A C13 H13B 108.0
C15 C14 C13 110.47(9)
C15 C14 H14A 109.6
C13 C14 H14A 109.6
C15 C14 H14B 109.6
C13 C14 H14B 109.6
H14A C14 H14B 108.1
C14 C15 C16 110.65(9)
C14 C15 H15A 109.5
C16 C15 H15A 109.5
C14 C15 H15B 109.5
C16 C15 H15B 109.5
H15A C15 H15B 108.1
C15 C16 C11 110.53(8)
C15 C16 H16A 109.5
C11 C16 H16A 109.5
C15 C16 H16B 109.5
C11 C16 H16B 109.5
H16A C16 H16B 108.1
C26 C21 C22 110.46(8)
C26 C21 P1 115.74(6)
C22 C21 P1 109.61(7)
C26 C21 H21 106.9
C22 C21 H21 106.9
P1 C21 H21 106.9
C23 C22 C21 110.90(9)
C23 C22 H22A 109.5
C21 C22 H22A 109.5
C23 C22 H22B 109.5
C21 C22 H22B 109.5
H22A C22 H22B 108.0
C24 C23 C22 111.27(9)
C24 C23 H23A 109.4
C22 C23 H23A 109.4
C24 C23 H23B 109.4
C22 C23 H23B 109.4
H23A C23 H23B 108.0
C23 C24 C25 110.40(9)
C23 C24 H24A 109.6
C25 C24 H24A 109.6
C23 C24 H24B 109.6
C25 C24 H24B 109.6
H24A C24 H24B 108.1
C24 C25 C26 111.54(9)
C24 C25 H25A 109.3
C26 C25 H25A 109.3
C24 C25 H25B 109.3
C26 C25 H25B 109.3
H25A C25 H25B 108.0
C21 C26 C25 110.48(8)
C21 C26 H26A 109.6
C25 C26 H26A 109.6
C21 C26 H26B 109.6
C25 C26 H26B 109.6
H26A C26 H26B 108.1
C32 C31 C36 109.80(8)
C32 C31 P1 112.12(7)
C36 C31 P1 117.55(7)
C32 C31 H31 105.4
C36 C31 H31 105.4
P1 C31 H31 105.4
C33 C32 C31 110.74(9)
C33 C32 H32A 109.5
C31 C32 H32A 109.5
C33 C32 H32B 109.5
C31 C32 H32B 109.5
H32A C32 H32B 108.1
C34 C33 C32 110.27(9)
C34 C33 H33A 109.6
C32 C33 H33A 109.6
C34 C33 H33B 109.6
C32 C33 H33B 109.6
H33A C33 H33B 108.1
C35 C34 C33 110.51(10)
C35 C34 H34A 109.5
C33 C34 H34A 109.5
C35 C34 H34B 109.5
C33 C34 H34B 109.5
H34A C34 H34B 108.1
C34 C35 C36 112.21(10)
C34 C35 H35A 109.2
C36 C35 H35A 109.2
C34 C35 H35B 109.2
C36 C35 H35B 109.2
H35A C35 H35B 107.9
C35 C36 C31 111.31(9)
C35 C36 H36A 109.4
C31 C36 H36A 109.4
C35 C36 H36B 109.4
C31 C36 H36B 109.4
H36A C36 H36B 108.0
C41 P2 C51 105.32(4)
C41 P2 C61 104.03(5)
C51 P2 C61 98.63(5)
C41 P2 C61A 114.4(5)
C51 P2 C61A 102.9(4)
C41 P2 Ni1 109.22(3)
C51 P2 Ni1 110.97(3)
C61 P2 Ni1 126.58(4)
C61A P2 Ni1 113.5(4)
C42 C41 C46 111.11(8)
C42 C41 P2 115.82(7)
C46 C41 P2 112.59(7)
C42 C41 H41 105.4
C46 C41 H41 105.4
P2 C41 H41 105.4
C43 C42 C41 110.36(8)
C43 C42 H42A 109.6
C41 C42 H42A 109.6
C43 C42 H42B 109.6
C41 C42 H42B 109.6
H42A C42 H42B 108.1
C44 C43 C42 111.60(9)
C44 C43 H43A 109.3
C42 C43 H43A 109.3
C44 C43 H43B 109.3
C42 C43 H43B 109.3
H43A C43 H43B 108.0
C43 C44 C45 110.97(9)
C43 C44 H44A 109.4
C45 C44 H44A 109.4
C43 C44 H44B 109.4
C45 C44 H44B 109.4
H44A C44 H44B 108.0
C44 C45 C46 111.43(9)
C44 C45 H45A 109.3
C46 C45 H45A 109.3
C44 C45 H45B 109.3
C46 C45 H45B 109.3
H45A C45 H45B 108.0
C45 C46 C41 110.15(8)
C45 C46 H46A 109.6
C41 C46 H46A 109.6
C45 C46 H46B 109.6
C41 C46 H46B 109.6
H46A C46 H46B 108.1
C56 C51 C52 109.59(8)
C56 C51 P2 109.95(6)
C52 C51 P2 116.73(7)
C56 C51 H51 106.7
C52 C51 H51 106.7
P2 C51 H51 106.7
C53 C52 C51 110.86(8)
C53 C52 H52A 109.5
C51 C52 H52A 109.5
C53 C52 H52B 109.5
C51 C52 H52B 109.5
H52A C52 H52B 108.1
C54 C53 C52 112.47(9)
C54 C53 H53A 109.1
C52 C53 H53A 109.1
C54 C53 H53B 109.1
C52 C53 H53B 109.1
H53A C53 H53B 107.8
C55 C54 C53 111.25(9)
C55 C54 H54A 109.4
C53 C54 H54A 109.4
C55 C54 H54B 109.4
C53 C54 H54B 109.4
H54A C54 H54B 108.0
C54 C55 C56 110.79(9)
C54 C55 H55A 109.5
C56 C55 H55A 109.5
C54 C55 H55B 109.5
C56 C55 H55B 109.5
H55A C55 H55B 108.1
C55 C56 C51 111.11(8)
C55 C56 H56A 109.4
C51 C56 H56A 109.4
C55 C56 H56B 109.4
C51 C56 H56B 109.4
H56A C56 H56B 108.0
C66 C61 C62 110.45(11)
C66 C61 P2 114.29(8)
C62 C61 P2 113.67(7)
C66 C61 H61 105.9
C62 C61 H61 105.9
P2 C61 H61 105.9
C63 C62 C61 111.22(9)
C63 C62 H62A 109.4
C61 C62 H62A 109.4
C63 C62 H62B 109.4
C61 C62 H62B 109.4
H62A C62 H62B 108.0
C64 C63 C62 111.79(10)
C64 C63 H63A 109.3
C62 C63 H63A 109.3
C64 C63 H63B 109.3
C62 C63 H63B 109.3
H63A C63 H63B 107.9
C65 C64 C63 110.31(11)
C65 C64 H64A 109.6
C63 C64 H64A 109.6
C65 C64 H64B 109.6
C63 C64 H64B 109.6
H64A C64 H64B 108.1
C64 C65 C66 110.83(11)
C64 C65 H65A 109.5
C66 C65 H65A 109.5
C64 C65 H65B 109.5
C66 C65 H65B 109.5
H65A C65 H65B 108.1
C65 C66 C61 111.08(11)
C65 C66 H66A 109.4
C61 C66 H66A 109.4
C65 C66 H66B 109.4
C61 C66 H66B 109.4
H66A C66 H66B 108.0
C62A C61A C66A 111.1(12)
C62A C61A P2 117.2(8)
C66A C61A P2 112.6(9)
C62A C61A H61A 104.9
C66A C61A H61A 104.9
P2 C61A H61A 104.9
C61A C62A C63A 112.3(9)
C61A C62A H62C 109.1
C63A C62A H62C 109.1
C61A C62A H62D 109.1
C63A C62A H62D 109.1
H62C C62A H62D 107.9
C64A C63A C62A 111.1(10)
C64A C63A H63C 109.4
C62A C63A H63C 109.4
C64A C63A H63D 109.4
C62A C63A H63D 109.4
H63C C63A H63D 108.0
C65A C64A C63A 113.4(10)
C65A C64A H64C 108.9
C63A C64A H64C 108.9
C65A C64A H64D 108.9
C63A C64A H64D 108.9
H64C C64A H64D 107.7
C64A C65A C66A 112.1(12)
C64A C65A H65C 109.2
C66A C65A H65C 109.2
C64A C65A H65D 109.2
C66A C65A H65D 109.2
H65C C65A H65D 107.9
C65A C66A C61A 112.7(13)
C65A C66A H66C 109.0
C61A C66A H66C 109.0
C65A C66A H66D 109.0
C61A C66A H66D 109.0
H66C C66A H66D 107.8
C6 C1 C2 116.53(8)
C6 C1 Ni1 126.36(7)
C2 C1 Ni1 117.09(7)
C3 C2 C1 122.28(9)
C3 C2 H2 118.9
C1 C2 H2 118.9
C4 C3 C2 119.48(9)
C4 C3 H3 120.3
C2 C3 H3 120.3
C3 C4 C5 119.72(9)
C3 C4 C7 121.94(9)
C5 C4 C7 118.32(9)
C6 C5 C4 120.24(9)
C6 C5 H5 119.9
C4 C5 H5 119.9
C5 C6 C1 121.67(9)
C5 C6 H6 119.2
C1 C6 H6 119.2
F1 C7 F2 106.62(9)
F1 C7 F3 106.33(10)
F2 C7 F3 105.14(10)
F1 C7 C4 113.53(9)
F2 C7 C4 112.90(10)
F3 C7 C4 111.72(9)
C1S C2S H2S1 109.5
C1S C2S H2S2 109.5
H2S1 C2S H2S2 109.5
C1S C2S H2S3 109.5
H2S1 C2S H2S3 109.5
H2S2 C2S H2S3 109.5
O1S C1S C2S 109.03(12)
O1S C1S H1S1 109.9
C2S C1S H1S1 109.9
O1S C1S H1S2 109.9
C2S C1S H1S2 109.9
H1S1 C1S H1S2 108.3
C1S O1S C3S 113.43(12)
O1S C3S C4S 110.19(13)
O1S C3S H3S1 109.6
C4S C3S H3S1 109.6
O1S C3S H3S2 109.6
C4S C3S H3S2 109.6
H3S1 C3S H3S2 108.1
C3S C4S H4S1 109.5
C3S C4S H4S2 109.5
H4S1 C4S H4S2 109.5
C3S C4S H4S3 109.5
H4S1 C4S H4S3 109.5
H4S2 C4S H4S3 109.5

loop_
_geom_bond_atom_site_label_1
_geom_bond_atom_site_label_2
_geom_bond_distance
Ni1 C1 1.8844(9)
Ni1 Cl1 2.2295(3)
Ni1 P1 2.2492(3)
Ni1 P2 2.2645(3)
P1 C11 1.8522(9)
P1 C21 1.8576(10)
P1 C31 1.8654(10)
C11 C16 1.5355(13)
C11 C12 1.5387(13)
C11 H11 1.0000
C12 C13 1.5325(14)
C12 H12A 0.9900
C12 H12B 0.9900
C13 C14 1.5284(16)
C13 H13A 0.9900
C13 H13B 0.9900
C14 C15 1.5267(16)
C14 H14A 0.9900
C14 H14B 0.9900
C15 C16 1.5303(14)
C15 H15A 0.9900
C15 H15B 0.9900
C16 H16A 0.9900
C16 H16B 0.9900
C21 C26 1.5355(13)
C21 C22 1.5401(13)
C21 H21 1.0000
C22 C23 1.5296(15)
C22 H22A 0.9900
C22 H22B 0.9900
C23 C24 1.5250(17)
C23 H23A 0.9900
C23 H23B 0.9900
C24 C25 1.5257(17)
C24 H24A 0.9900
C24 H24B 0.9900
C25 C26 1.5356(14)
C25 H25A 0.9900
C25 H25B 0.9900
C26 H26A 0.9900
C26 H26B 0.9900
C31 C32 1.5370(14)
C31 C36 1.5410(14)
C31 H31 1.0000
C32 C33 1.5293(15)
C32 H32A 0.9900
C32 H32B 0.9900
C33 C34 1.5249(19)
C33 H33A 0.9900
C33 H33B 0.9900
C34 C35 1.524(2)
C34 H34A 0.9900
C34 H34B 0.9900
C35 C36 1.5291(15)
C35 H35A 0.9900
C35 H35B 0.9900
C36 H36A 0.9900
C36 H36B 0.9900
P2 C41 1.8544(9)
P2 C51 1.8721(10)
P2 C61 1.8733(11)
P2 C61A 1.889(11)
C41 C42 1.5358(13)
C41 C46 1.5388(13)
C41 H41 1.0000
C42 C43 1.5333(14)
C42 H42A 0.9900
C42 H42B 0.9900
C43 C44 1.5268(17)
C43 H43A 0.9900
C43 H43B 0.9900
C44 C45 1.5297(16)
C44 H44A 0.9900
C44 H44B 0.9900
C45 C46 1.5321(14)
C45 H45A 0.9900
C45 H45B 0.9900
C46 H46A 0.9900
C46 H46B 0.9900
C51 C56 1.5381(13)
C51 C52 1.5402(13)
C51 H51 1.0000
C52 C53 1.5330(14)
C52 H52A 0.9900
C52 H52B 0.9900
C53 C54 1.5246(16)
C53 H53A 0.9900
C53 H53B 0.9900
C54 C55 1.5233(17)
C54 H54A 0.9900
C54 H54B 0.9900
C55 C56 1.5311(15)
C55 H55A 0.9900
C55 H55B 0.9900
C56 H56A 0.9900
C56 H56B 0.9900
C61 C66 1.5373(17)
C61 C62 1.5392(15)
C61 H61 1.0000
C62 C63 1.5342(15)
C62 H62A 0.9900
C62 H62B 0.9900
C63 C64 1.5266(18)
C63 H63A 0.9900
C63 H63B 0.9900
C64 C65 1.5255(18)
C64 H64A 0.9900
C64 H64B 0.9900
C65 C66 1.5308(17)
C65 H65A 0.9900
C65 H65B 0.9900
C66 H66A 0.9900
C66 H66B 0.9900
C61A C62A 1.520(12)
C61A C66A 1.538(14)
C61A H61A 1.0000
C62A C63A 1.539(11)
C62A H62C 0.9900
C62A H62D 0.9900
C63A C64A 1.519(12)
C63A H63C 0.9900
C63A H63D 0.9900
C64A C65A 1.508(12)
C64A H64C 0.9900
C64A H64D 0.9900
C65A C66A 1.528(13)
C65A H65C 0.9900
C65A H65D 0.9900
C66A H66C 0.9900
C66A H66D 0.9900
C1 C6 1.4072(13)
C1 C2 1.4088(13)
C2 C3 1.3950(13)
C2 H2 0.9500
C3 C4 1.3916(14)
C3 H3 0.9500
C4 C5 1.3925(14)
C4 C7 1.4953(14)
C5 C6 1.3920(13)
C5 H5 0.9500
C6 H6 0.9500
C7 F1 1.3362(13)
C7 F2 1.3457(15)
C7 F3 1.3510(14)
C2S C1S 1.502(2)
C2S H2S1 0.9800
C2S H2S2 0.9800
C2S H2S3 0.9800
C1S O1S 1.3994(18)
C1S H1S1 0.9900
C1S H1S2 0.9900
O1S C3S 1.4110(18)
C3S C4S 1.490(3)
C3S H3S1 0.9900
C3S H3S2 0.9900
C4S H4S1 0.9800
C4S H4S2 0.9800
C4S H4S3 0.9800

loop_
_geom_hbond_atom_site_label_D
_geom_hbond_atom_site_label_H
_geom_hbond_atom_site_label_A
_geom_hbond_distance_DH
_geom_hbond_distance_HA
_geom_hbond_distance_DA
_geom_hbond_angle_DHA
C11 H11 Cl1 1.00 2.70 3.2437(9) 114.6
C26 H26A Cl1 0.99 2.82 3.4635(10) 123.2
C41 H41 Cl1 1.00 2.80 3.3056(9) 112.1
C52 H52A Cl1 0.99 2.64 3.4215(11) 135.7
